data_7006371
loop_
_publ_author_name
'Deschamps, Eliane'
'Deschamps, Bernard'
'Laure Dormieux, Jeanne'
'Ricard, Louis'
'M\'ezailles, Nicolas'
'Le Floch, Pascal'

_publ_section_title
;
 4,6-bis(supermesitylphosphanylidenemethyl)dibenzofuran. Synthesis,
 X-ray structure and reactivity towards group 11 metals.
;
_journal_issue 4
_journal_name_full 'Dalton transactions (Cambridge, England : 2003)'
_journal_page_first 594
_journal_page_last 602
_journal_paper_doi 10.1039/b508678g
_journal_year 2006
_chemical_formula_sum 'C51 H68 Ag B Cl2 F4 O2 P2'
_chemical_formula_weight 1040.57
_chemical_name_systematic
;
?
;
_space_group_IT_number 15
_symmetry_cell_setting monoclinic
_symmetry_space_group_name_Hall '-C 2yc'
_symmetry_space_group_name_H-M 'C 1 2/c 1'
_atom_sites_solution_hydrogens geom
_atom_sites_solution_primary direct
_atom_sites_solution_secondary difmap
_audit_creation_method SHELXL-97
_cell_angle_alpha 90.00
_cell_angle_beta 116.700(2)
_cell_angle_gamma 90.00
_cell_formula_units_Z 8
_cell_length_a 35.058(3)
_cell_length_b 11.084(1)
_cell_length_c 30.013(3)
_cell_measurement_reflns_used 251
_cell_measurement_temperature 150.0(1)
_cell_measurement_theta_max 20.0
_cell_measurement_theta_min 3.0
_cell_volume 10419.0(17)
_computing_structure_refinement 'SHELXL-97 (Sheldrick, 1997)'
_computing_structure_solution 'SHELXS-97 (Sheldrick, 1990)'
_diffrn_ambient_temperature 150.0(1)
_diffrn_measured_fraction_theta_full 0.827
_diffrn_measured_fraction_theta_max 0.827
_diffrn_measurement_device_type KappaCCD
_diffrn_measurement_method 'phi and omega scans'
_diffrn_radiation_monochromator graphite
_diffrn_radiation_source 'fine-focus sealed tube'
_diffrn_radiation_type MoK\a
_diffrn_radiation_wavelength 0.71069
_diffrn_reflns_av_R_equivalents 0.0322
_diffrn_reflns_av_sigmaI/netI 0.0402
_diffrn_reflns_limit_h_max 44
_diffrn_reflns_limit_h_min -30
_diffrn_reflns_limit_k_max 14
_diffrn_reflns_limit_k_min -13
_diffrn_reflns_limit_l_max 37
_diffrn_reflns_limit_l_min -38
_diffrn_reflns_number 17591
_diffrn_reflns_theta_full 27.48
_diffrn_reflns_theta_max 27.48
_diffrn_reflns_theta_min 3.02
_exptl_absorpt_coefficient_mu 0.602
_exptl_absorpt_correction_T_max 0.9098
_exptl_absorpt_correction_T_min 0.8690
_exptl_absorpt_correction_type multi-scan
_exptl_crystal_colour colorless
_exptl_crystal_density_diffrn 1.327
_exptl_crystal_density_method 'not measured'
_exptl_crystal_description block
_exptl_crystal_F_000 4336
_exptl_crystal_size_max 0.24
_exptl_crystal_size_mid 0.24
_exptl_crystal_size_min 0.16
_refine_diff_density_max 1.645
_refine_diff_density_min -1.209
_refine_diff_density_rms 0.101
_refine_ls_extinction_method none
_refine_ls_goodness_of_fit_ref 1.086
_refine_ls_hydrogen_treatment mixed
_refine_ls_matrix_type full
_refine_ls_number_parameters 559
_refine_ls_number_reflns 9900
_refine_ls_number_restraints 0
_refine_ls_restrained_S_all 1.086
_refine_ls_R_factor_all 0.0869
_refine_ls_R_factor_gt 0.0724
_refine_ls_shift/su_max 0.001
_refine_ls_shift/su_mean 0.000
_refine_ls_structure_factor_coef Fsqd
_refine_ls_weighting_details 'calc w=1/[\s^2^(Fo^2^)+(0.1431P)^2^+17.6448P] where P=(Fo^2^+2Fc^2^)/3'
_refine_ls_weighting_scheme calc
_refine_ls_wR_factor_gt 0.2147
_refine_ls_wR_factor_ref 0.2282
_reflns_number_gt 7576
_reflns_number_total 9900
_reflns_threshold_expression >2sigma(I)
_cod_data_source_file b508678g.txt
_cod_data_source_block agfurpalc
_cod_depositor_comments
;
The following automatic conversions were performed:
'_symmetry_cell_setting' value 'Monoclinic' changed to 'monoclinic'
according to '/home/saulius/struct/CIF-dictionaries/cif_core.dic'
dictionary named 'cif_core.dic' version 2.4.1 from 2010-06-29.

Automatic conversion script
Id: cif_fix_enum 1527 2010-12-29 10:47:43Z saulius 
;
_cod_original_sg_symbol_H-M 'C2/c '
_cod_database_code 7006371

loop_
_symmetry_equiv_pos_as_xyz
'x, y, z'
'-x, y, -z+1/2'
'x+1/2, y+1/2, z'
'-x+1/2, y+1/2, -z+1/2'
'-x, -y, -z'
'x, -y, z-1/2'
'-x+1/2, -y+1/2, -z'
'x+1/2, -y+1/2, z-1/2'

loop_
_atom_site_label
_atom_site_type_symbol
_atom_site_fract_x
_atom_site_fract_y
_atom_site_fract_z
_atom_site_U_iso_or_equiv
_atom_site_adp_type
_atom_site_occupancy
_atom_site_symmetry_multiplicity
_atom_site_calc_flag
_atom_site_refinement_flags
_atom_site_disorder_assembly
_atom_site_disorder_group
Ag1 Ag 0.248569(11) 0.10103(3) 0.628736(11) 0.04914(15) Uani 1 1 d . . .
P1 P 0.32118(4) 0.04548(11) 0.65386(4) 0.0451(3) Uani 1 1 d . . .
P2 P 0.17538(4) 0.05757(11) 0.57251(4) 0.0463(3) Uani 1 1 d . . .
O1 O 0.24961(11) -0.0410(3) 0.54052(10) 0.0484(8) Uani 1 1 d . . .
O2 O 0.24356(16) 0.2104(4) 0.69164(14) 0.0744(11) Uani 1 1 d . . .
C1 C 0.28518(19) -0.0701(4) 0.53411(17) 0.0517(12) Uani 1 1 d . . .
C2 C 0.32791(19) -0.0619(4) 0.57102(18) 0.0525(12) Uani 1 1 d . . .
C3 C 0.3586(2) -0.0976(5) 0.5554(2) 0.0658(16) Uani 1 1 d . . .
H3 H 0.3880 -0.0948 0.5785 0.079 Uiso 1 1 calc R . .
C4 C 0.3462(3) -0.1380(5) 0.5055(2) 0.077(2) Uani 1 1 d . . .
H4 H 0.3676 -0.1636 0.4964 0.093 Uiso 1 1 calc R . .
C5 C 0.3050(2) -0.1405(5) 0.4712(2) 0.0687(18) Uani 1 1 d . . .
H5 H 0.2973 -0.1643 0.4378 0.082 Uiso 1 1 calc R . .
C6 C 0.2741(2) -0.1078(4) 0.48541(19) 0.0605(16) Uani 1 1 d . . .
C7 C 0.2277(2) -0.1046(4) 0.45960(19) 0.0612(16) Uani 1 1 d . . .
C8 C 0.1965(3) -0.1326(5) 0.4110(2) 0.079(2) Uani 1 1 d . . .
H8 H 0.2048 -0.1593 0.3866 0.095 Uiso 1 1 calc R . .
C9 C 0.1553(3) -0.1214(6) 0.3996(2) 0.077(2) Uani 1 1 d . . .
H9 H 0.1343 -0.1415 0.3669 0.093 Uiso 1 1 calc R . .
C10 C 0.1424(2) -0.0805(5) 0.43493(18) 0.0672(16) Uani 1 1 d . . .
H10 H 0.1128 -0.0732 0.4254 0.081 Uiso 1 1 calc R . .
C11 C 0.17179(18) -0.0497(4) 0.48404(15) 0.0524(12) Uani 1 1 d . . .
C12 C 0.21462(19) -0.0631(4) 0.49503(15) 0.0520(13) Uani 1 1 d . . .
C13 C 0.34441(18) -0.0226(4) 0.62266(17) 0.0529(11) Uani 1 1 d . . .
H13 H 0.3739 -0.0386 0.6423 0.063 Uiso 1 1 calc R . .
C14 C 0.15382(16) -0.0090(4) 0.51618(14) 0.0480(10) Uani 1 1 d . . .
H14 H 0.1240 -0.0224 0.5030 0.058 Uiso 1 1 calc R . .
C15 C 0.36623(15) 0.0729(4) 0.71473(17) 0.0461(10) Uani 1 1 d . . .
C16 C 0.39106(17) 0.1793(5) 0.72162(19) 0.0554(12) Uani 1 1 d . . .
C17 C 0.42944(18) 0.1854(6) 0.7633(2) 0.0659(14) Uani 1 1 d . . .
H17 H 0.4464 0.2554 0.7678 0.079 Uiso 1 1 calc R . .
C18 C 0.44494(19) 0.0977(6) 0.7987(2) 0.0697(16) Uani 1 1 d . . .
C19 C 0.41899(15) -0.0032(5) 0.79285(18) 0.0579(12) Uani 1 1 d . . .
H19 H 0.4291 -0.0645 0.8176 0.069 Uiso 1 1 calc R . .
C20 C 0.37924(14) -0.0173(4) 0.75245(16) 0.0462(10) Uani 1 1 d . . .
C21 C 0.3767(2) 0.2914(5) 0.6871(2) 0.0662(14) Uani 1 1 d . . .
C22 C 0.3330(2) 0.3369(5) 0.6804(2) 0.0657(14) Uani 1 1 d . . .
H22A H 0.3264 0.4138 0.6624 0.099 Uiso 1 1 calc R . .
H22B H 0.3338 0.3484 0.7132 0.099 Uiso 1 1 calc R . .
H22C H 0.3110 0.2774 0.6614 0.099 Uiso 1 1 calc R . .
C23 C 0.3765(3) 0.2681(7) 0.6362(3) 0.087(2) Uani 1 1 d . . .
H23A H 0.3534 0.2117 0.6167 0.131 Uiso 1 1 calc R . .
H23B H 0.4039 0.2336 0.6416 0.131 Uiso 1 1 calc R . .
H23C H 0.3718 0.3444 0.6180 0.131 Uiso 1 1 calc R . .
C24 C 0.4075(3) 0.4014(6) 0.7114(4) 0.094(2) Uani 1 1 d . . .
H24A H 0.3934 0.4759 0.6944 0.141 Uiso 1 1 calc R . .
H24B H 0.4338 0.3898 0.7081 0.141 Uiso 1 1 calc R . .
H24C H 0.4143 0.4069 0.7468 0.141 Uiso 1 1 calc R . .
C25 C 0.35298(15) -0.1313(4) 0.75193(17) 0.0492(10) Uani 1 1 d . . .
C26 C 0.3639(2) -0.1715(7) 0.8045(2) 0.086(2) Uani 1 1 d . . .
H26A H 0.3586 -0.1052 0.8226 0.129 Uiso 1 1 calc R . .
H26B H 0.3941 -0.1945 0.8217 0.129 Uiso 1 1 calc R . .
H26C H 0.3462 -0.2410 0.8033 0.129 Uiso 1 1 calc R . .
C27 C 0.30485(16) -0.1093(5) 0.7267(2) 0.0579(12) Uani 1 1 d . . .
H27A H 0.2905 -0.1761 0.7344 0.087 Uiso 1 1 calc R . .
H27B H 0.2945 -0.1040 0.6906 0.087 Uiso 1 1 calc R . .
H27C H 0.2986 -0.0336 0.7390 0.087 Uiso 1 1 calc R . .
C28 C 0.3625(2) -0.2352(6) 0.7244(2) 0.0751(16) Uani 1 1 d . . .
H28A H 0.3456 -0.3061 0.7238 0.113 Uiso 1 1 calc R . .
H28B H 0.3930 -0.2553 0.7416 0.113 Uiso 1 1 calc R . .
H28C H 0.3551 -0.2103 0.6901 0.113 Uiso 1 1 calc R . .
C29 C 0.4888(2) 0.1062(8) 0.8447(3) 0.096(3) Uani 1 1 d . . .
C30 C 0.5073(3) 0.2343(11) 0.8484(4) 0.144(4) Uani 1 1 d . . .
H30A H 0.5316 0.2454 0.8813 0.216 Uiso 1 1 calc R . .
H30B H 0.4852 0.2942 0.8436 0.216 Uiso 1 1 calc R . .
H30C H 0.5169 0.2448 0.8226 0.216 Uiso 1 1 calc R . .
C31 C 0.5185(3) 0.0230(14) 0.8396(5) 0.185(7) Uani 1 1 d . . .
H31A H 0.5476 0.0548 0.8575 0.278 Uiso 1 1 calc R . .
H31B H 0.5113 0.0134 0.8042 0.278 Uiso 1 1 calc R . .
H31C H 0.5168 -0.0555 0.8536 0.278 Uiso 1 1 calc R . .
C32 C 0.4812(3) 0.0990(12) 0.8900(3) 0.149(5) Uani 1 1 d . . .
H32A H 0.4534 0.0617 0.8810 0.223 Uiso 1 1 calc R . .
H32B H 0.4816 0.1804 0.9029 0.223 Uiso 1 1 calc R . .
H32C H 0.5037 0.0502 0.9156 0.223 Uiso 1 1 calc R . .
C33 C 0.12846(15) 0.0840(4) 0.58344(15) 0.0466(10) Uani 1 1 d . . .
C34 C 0.11502(14) -0.0065(4) 0.60648(14) 0.0451(10) Uani 1 1 d . . .
C35 C 0.07493(15) 0.0051(5) 0.60405(15) 0.0503(10) Uani 1 1 d . . .
H35 H 0.0652 -0.0561 0.6187 0.060 Uiso 1 1 calc R . .
C36 C 0.04775(16) 0.1036(5) 0.58087(18) 0.0557(12) Uani 1 1 d . . .
C37 C 0.06358(16) 0.1937(5) 0.56355(17) 0.0594(13) Uani 1 1 d . . .
H37 H 0.0464 0.2634 0.5503 0.071 Uiso 1 1 calc R . .
C38 C 0.10326(15) 0.1905(4) 0.56387(15) 0.0509(11) Uani 1 1 d . . .
C39 C 0.14121(16) -0.1194(4) 0.63400(16) 0.0471(10) Uani 1 1 d . . .
C40 C 0.1328(2) -0.2212(5) 0.5959(2) 0.0709(15) Uani 1 1 d . . .
H40A H 0.1525 -0.2883 0.6120 0.106 Uiso 1 1 calc R . .
H40B H 0.1374 -0.1908 0.5680 0.106 Uiso 1 1 calc R . .
H40C H 0.1033 -0.2493 0.5834 0.106 Uiso 1 1 calc R . .
C41 C 0.1899(2) -0.0977(5) 0.6616(3) 0.079(2) Uani 1 1 d . . .
H41A H 0.2035 -0.1634 0.6854 0.119 Uiso 1 1 calc R . .
H41B H 0.1956 -0.0208 0.6796 0.119 Uiso 1 1 calc R . .
H41C H 0.2015 -0.0952 0.6374 0.119 Uiso 1 1 calc R . .
C42 C 0.1278(2) -0.1636(8) 0.6732(2) 0.093(2) Uani 1 1 d . . .
H42A H 0.0983 -0.1924 0.6566 0.139 Uiso 1 1 calc R . .
H42B H 0.1300 -0.0970 0.6957 0.139 Uiso 1 1 calc R . .
H42C H 0.1466 -0.2296 0.6924 0.139 Uiso 1 1 calc R . .
C43 C 0.00315(19) 0.1070(6) 0.5793(2) 0.0726(17) Uani 1 1 d . . .
C44 C 0.0087(3) 0.1114(9) 0.6326(3) 0.106(3) Uani 1 1 d . . .
H44A H 0.0226 0.1873 0.6483 0.159 Uiso 1 1 calc R . .
H44B H 0.0264 0.0434 0.6515 0.159 Uiso 1 1 calc R . .
H44C H -0.0193 0.1065 0.6322 0.159 Uiso 1 1 calc R . .
C45 C -0.0211(2) -0.0114(8) 0.5551(3) 0.092(2) Uani 1 1 d . . .
H45A H -0.0473 -0.0158 0.5590 0.138 Uiso 1 1 calc R . .
H45B H -0.0029 -0.0809 0.5716 0.138 Uiso 1 1 calc R . .
H45C H -0.0283 -0.0120 0.5196 0.138 Uiso 1 1 calc R . .
C46 C -0.0237(3) 0.2079(11) 0.5470(5) 0.145(5) Uani 1 1 d . . .
H46A H -0.0183 0.2168 0.5178 0.218 Uiso 1 1 calc R . .
H46B H -0.0165 0.2832 0.5661 0.218 Uiso 1 1 calc R . .
H46C H -0.0540 0.1894 0.5359 0.218 Uiso 1 1 calc R . .
C47 C 0.11737(17) 0.3034(5) 0.54446(18) 0.0610(13) Uani 1 1 d . . .
C48 C 0.0907(2) 0.4155(6) 0.5428(3) 0.082(2) Uani 1 1 d . . .
H48A H 0.0882 0.4211 0.5740 0.123 Uiso 1 1 calc R . .
H48B H 0.0621 0.4085 0.5147 0.123 Uiso 1 1 calc R . .
H48C H 0.1047 0.4882 0.5388 0.123 Uiso 1 1 calc R . .
C49 C 0.1115(2) 0.2827(6) 0.4911(2) 0.082(2) Uani 1 1 d . . .
H49A H 0.1148 0.3595 0.4770 0.123 Uiso 1 1 calc R . .
H49B H 0.0829 0.2501 0.4705 0.123 Uiso 1 1 calc R . .
H49C H 0.1331 0.2253 0.4918 0.123 Uiso 1 1 calc R . .
C50 C 0.16365(18) 0.3405(5) 0.5789(2) 0.0652(14) Uani 1 1 d . . .
H50A H 0.1829 0.2733 0.5821 0.098 Uiso 1 1 calc R . .
H50B H 0.1663 0.3614 0.6119 0.098 Uiso 1 1 calc R . .
H50C H 0.1713 0.4106 0.5647 0.098 Uiso 1 1 calc R . .
B1 B 0.2544(3) 0.0671(6) 0.8111(2) 0.0635(16) Uani 1 1 d . . .
F1 F 0.2863(4) 0.0989(7) 0.8027(5) 0.269(7) Uani 1 1 d . . .
F2 F 0.25517(19) -0.0518(4) 0.8181(2) 0.135(2) Uani 1 1 d . . .
F3 F 0.25315(17) 0.1382(4) 0.84699(14) 0.1047(14) Uani 1 1 d . . .
F4 F 0.2199(3) 0.0846(7) 0.7676(2) 0.218(5) Uani 1 1 d . . .

loop_
_atom_site_aniso_label
_atom_site_aniso_U_11
_atom_site_aniso_U_22
_atom_site_aniso_U_33
_atom_site_aniso_U_23
_atom_site_aniso_U_13
_atom_site_aniso_U_12
Ag1 0.0506(3) 0.0524(2) 0.0403(2) -0.00747(13) 0.01682(15) 0.00353(14)
P1 0.0508(7) 0.0459(6) 0.0440(5) -0.0044(5) 0.0262(5) -0.0004(5)
P2 0.0544(7) 0.0470(6) 0.0319(5) -0.0053(4) 0.0144(4) 0.0001(5)
O1 0.084(2) 0.0341(15) 0.0375(14) 0.0011(12) 0.0362(15) -0.0002(14)
O2 0.120(4) 0.056(2) 0.062(2) -0.0102(17) 0.054(2) 0.005(2)
C1 0.097(4) 0.0299(19) 0.047(2) 0.0057(17) 0.049(3) 0.010(2)
C2 0.087(4) 0.036(2) 0.052(2) 0.0099(19) 0.047(3) 0.013(2)
C3 0.106(5) 0.048(3) 0.067(3) 0.019(2) 0.061(3) 0.026(3)
C4 0.140(7) 0.054(3) 0.077(4) 0.017(3) 0.084(5) 0.031(4)
C5 0.134(6) 0.044(3) 0.051(3) 0.012(2) 0.062(3) 0.024(3)
C6 0.123(5) 0.029(2) 0.045(2) 0.0046(17) 0.051(3) 0.007(2)
C7 0.124(6) 0.030(2) 0.049(2) -0.0041(18) 0.056(3) -0.011(2)
C8 0.169(8) 0.038(3) 0.048(3) -0.004(2) 0.063(4) -0.017(4)
C9 0.123(6) 0.071(4) 0.040(2) -0.015(2) 0.038(3) -0.038(4)
C10 0.111(5) 0.051(3) 0.039(2) -0.010(2) 0.033(3) -0.025(3)
C11 0.083(4) 0.041(2) 0.036(2) -0.0017(17) 0.029(2) -0.014(2)
C12 0.102(4) 0.0292(19) 0.0345(19) -0.0052(16) 0.039(2) -0.012(2)
C13 0.075(3) 0.043(2) 0.049(2) 0.0047(19) 0.035(2) 0.013(2)
C14 0.062(3) 0.043(2) 0.0341(18) 0.0000(17) 0.0174(17) -0.010(2)
C15 0.043(2) 0.050(2) 0.050(2) -0.0095(19) 0.0251(18) -0.0071(19)
C16 0.057(3) 0.059(3) 0.066(3) -0.014(2) 0.041(2) -0.013(2)
C17 0.062(3) 0.072(4) 0.069(3) -0.014(3) 0.034(3) -0.027(3)
C18 0.050(3) 0.091(5) 0.063(3) -0.019(3) 0.020(2) -0.020(3)
C19 0.043(3) 0.064(3) 0.058(3) -0.010(2) 0.0153(19) -0.002(2)
C20 0.038(2) 0.051(2) 0.050(2) -0.0093(19) 0.0199(17) -0.0002(19)
C21 0.082(4) 0.058(3) 0.075(3) -0.002(3) 0.050(3) -0.011(3)
C22 0.080(4) 0.049(3) 0.076(3) -0.003(2) 0.042(3) -0.010(3)
C23 0.119(6) 0.085(5) 0.092(4) 0.016(4) 0.077(4) -0.003(4)
C24 0.089(5) 0.068(4) 0.129(7) -0.007(4) 0.053(5) -0.028(4)
C25 0.043(2) 0.048(2) 0.048(2) -0.0007(19) 0.0127(17) -0.0013(19)
C26 0.075(4) 0.095(5) 0.065(3) 0.014(3) 0.012(3) -0.028(4)
C27 0.039(3) 0.056(3) 0.075(3) 0.011(2) 0.023(2) -0.002(2)
C28 0.083(4) 0.051(3) 0.084(4) -0.015(3) 0.031(3) 0.003(3)
C29 0.055(4) 0.113(6) 0.088(5) 0.001(4) 0.005(3) -0.036(4)
C30 0.098(6) 0.172(11) 0.115(7) -0.038(7) 0.006(5) -0.070(7)
C31 0.058(5) 0.203(14) 0.211(13) -0.080(11) -0.014(6) 0.042(7)
C32 0.100(7) 0.211(13) 0.075(5) 0.015(6) -0.013(4) -0.062(7)
C33 0.046(2) 0.051(2) 0.0309(18) -0.0054(16) 0.0073(16) 0.0020(19)
C34 0.048(2) 0.045(2) 0.0332(17) -0.0059(17) 0.0108(15) 0.0053(19)
C35 0.050(3) 0.050(3) 0.043(2) -0.0049(19) 0.0141(17) -0.002(2)
C36 0.044(3) 0.059(3) 0.049(2) -0.010(2) 0.0072(18) 0.003(2)
C37 0.051(3) 0.055(3) 0.049(2) -0.003(2) 0.0016(19) 0.006(2)
C38 0.050(3) 0.051(3) 0.0324(18) -0.0030(17) 0.0007(16) 0.006(2)
C39 0.049(3) 0.048(2) 0.044(2) 0.0032(18) 0.0210(18) 0.0054(19)
C40 0.097(4) 0.049(3) 0.064(3) -0.003(2) 0.034(3) 0.003(3)
C41 0.060(4) 0.058(3) 0.080(4) 0.021(3) -0.004(3) -0.002(3)
C42 0.101(5) 0.122(6) 0.073(4) 0.052(4) 0.055(4) 0.056(5)
C43 0.047(3) 0.086(4) 0.070(3) -0.008(3) 0.014(2) 0.009(3)
C44 0.068(5) 0.148(9) 0.103(6) -0.046(5) 0.040(4) -0.002(4)
C45 0.055(4) 0.116(6) 0.088(4) -0.015(4) 0.016(3) -0.009(4)
C46 0.070(5) 0.149(10) 0.208(12) 0.073(8) 0.054(6) 0.057(6)
C47 0.063(3) 0.050(3) 0.046(2) 0.006(2) 0.003(2) 0.006(2)
C48 0.077(4) 0.058(4) 0.094(5) 0.009(3) 0.022(3) 0.016(3)
C49 0.116(5) 0.062(4) 0.044(3) 0.013(2) 0.015(3) -0.003(3)
C50 0.061(3) 0.052(3) 0.065(3) 0.005(2) 0.012(2) -0.001(2)
B1 0.093(5) 0.051(3) 0.053(3) 0.001(3) 0.039(3) 0.001(3)
F1 0.373(13) 0.186(7) 0.444(16) -0.229(9) 0.359(13) -0.198(8)
F2 0.160(5) 0.054(2) 0.145(4) 0.031(3) 0.028(4) -0.006(3)
F3 0.159(4) 0.108(3) 0.068(2) -0.017(2) 0.069(3) -0.011(3)
F4 0.298(10) 0.171(6) 0.081(3) -0.021(4) -0.006(5) 0.143(7)

loop_
_atom_type_symbol
_atom_type_description
_atom_type_scat_dispersion_real
_atom_type_scat_dispersion_imag
_atom_type_scat_source
C C 0.0033 0.0016 'International Tables Vol C Tables 4.2.6.8 and 6.1.1.4'
H H 0.0000 0.0000 'International Tables Vol C Tables 4.2.6.8 and 6.1.1.4'
B B 0.0013 0.0007 'International Tables Vol C Tables 4.2.6.8 and 6.1.1.4'
O O 0.0106 0.0060 'International Tables Vol C Tables 4.2.6.8 and 6.1.1.4'
F F 0.0171 0.0103 'International Tables Vol C Tables 4.2.6.8 and 6.1.1.4'
P P 0.1023 0.0942 'International Tables Vol C Tables 4.2.6.8 and 6.1.1.4'
Cl Cl 0.1484 0.1585 'International Tables Vol C Tables 4.2.6.8 and 6.1.1.4'
Ag Ag -0.8971 1.1015 'International Tables Vol C Tables 4.2.6.8 and 6.1.1.4'

loop_
_geom_angle_atom_site_label_1
_geom_angle_atom_site_label_2
_geom_angle_atom_site_label_3
_geom_angle
_geom_angle_site_symmetry_1
_geom_angle_site_symmetry_3
_geom_angle_publ_flag
O2 Ag1 P1 109.77(12) . . ?
O2 Ag1 P2 103.26(13) . . ?
P1 Ag1 P2 145.14(4) . . ?
C13 P1 C15 102.5(2) . . ?
C13 P1 Ag1 131.14(19) . . ?
C15 P1 Ag1 126.39(15) . . ?
C14 P2 C33 102.4(2) . . ?
C14 P2 Ag1 130.55(19) . . ?
C33 P2 Ag1 126.94(13) . . ?
C1 O1 C12 106.0(3) . . ?
O1 C1 C6 111.9(5) . . ?
O1 C1 C2 125.6(4) . . ?
C6 C1 C2 122.5(5) . . ?
C3 C2 C1 114.9(5) . . ?
C3 C2 C13 116.1(5) . . ?
C1 C2 C13 129.0(4) . . ?
C2 C3 C4 121.2(7) . . ?
C5 C4 C3 121.5(6) . . ?
C4 C5 C6 118.7(5) . . ?
C5 C6 C1 121.1(6) . . ?
C5 C6 C7 133.4(5) . . ?
C1 C6 C7 105.5(5) . . ?
C8 C7 C12 119.2(7) . . ?
C8 C7 C6 135.0(5) . . ?
C12 C7 C6 105.8(5) . . ?
C9 C8 C7 119.6(5) . . ?
C8 C9 C10 121.0(6) . . ?
C9 C10 C11 122.6(7) . . ?
C12 C11 C10 115.1(5) . . ?
C12 C11 C14 128.6(4) . . ?
C10 C11 C14 116.3(5) . . ?
O1 C12 C11 126.6(4) . . ?
O1 C12 C7 110.8(5) . . ?
C11 C12 C7 122.5(5) . . ?
C2 C13 P1 132.1(4) . . ?
C11 C14 P2 132.6(4) . . ?
C20 C15 C16 120.6(4) . . ?
C20 C15 P1 120.2(3) . . ?
C16 C15 P1 118.7(4) . . ?
C17 C16 C15 117.4(5) . . ?
C17 C16 C21 117.5(5) . . ?
C15 C16 C21 125.0(5) . . ?
C18 C17 C16 124.3(5) . . ?
C17 C18 C19 117.6(5) . . ?
C17 C18 C29 122.9(6) . . ?
C19 C18 C29 119.5(6) . . ?
C20 C19 C18 122.7(5) . . ?
C19 C20 C15 117.0(5) . . ?
C19 C20 C25 117.2(4) . . ?
C15 C20 C25 125.8(4) . . ?
C22 C21 C23 111.2(5) . . ?
C22 C21 C16 110.8(4) . . ?
C23 C21 C16 112.5(5) . . ?
C22 C21 C24 104.0(5) . . ?
C23 C21 C24 106.6(6) . . ?
C16 C21 C24 111.3(6) . . ?
C26 C25 C27 105.6(5) . . ?
C26 C25 C28 109.0(5) . . ?
C27 C25 C28 108.2(4) . . ?
C26 C25 C20 110.9(4) . . ?
C27 C25 C20 113.0(4) . . ?
C28 C25 C20 110.0(4) . . ?
C31 C29 C32 119.3(10) . . ?
C31 C29 C18 110.1(7) . . ?
C32 C29 C18 107.2(6) . . ?
C31 C29 C30 107.1(9) . . ?
C32 C29 C30 102.9(8) . . ?
C18 C29 C30 109.8(7) . . ?
C34 C33 C38 120.4(5) . . ?
C34 C33 P2 119.7(3) . . ?
C38 C33 P2 119.6(4) . . ?
C35 C34 C33 117.6(4) . . ?
C35 C34 C39 116.6(4) . . ?
C33 C34 C39 125.8(4) . . ?
C34 C35 C36 123.0(5) . . ?
C37 C36 C35 117.2(5) . . ?
C37 C36 C43 123.7(5) . . ?
C35 C36 C43 119.0(5) . . ?
C36 C37 C38 124.2(5) . . ?
C37 C38 C33 117.1(5) . . ?
C37 C38 C47 117.7(4) . . ?
C33 C38 C47 125.2(5) . . ?
C42 C39 C40 108.4(5) . . ?
C42 C39 C41 106.5(5) . . ?
C40 C39 C41 108.0(5) . . ?
C42 C39 C34 110.8(4) . . ?
C40 C39 C34 109.0(4) . . ?
C41 C39 C34 114.0(4) . . ?
C46 C43 C44 113.6(8) . . ?
C46 C43 C36 111.8(7) . . ?
C44 C43 C36 108.6(5) . . ?
C46 C43 C45 105.9(7) . . ?
C44 C43 C45 107.6(7) . . ?
C36 C43 C45 109.1(5) . . ?
C50 C47 C49 110.3(5) . . ?
C50 C47 C48 104.4(5) . . ?
C49 C47 C48 107.0(5) . . ?
C50 C47 C38 112.4(4) . . ?
C49 C47 C38 110.8(4) . . ?
C48 C47 C38 111.7(5) . . ?
F1 B1 F2 110.0(8) . . ?
F1 B1 F4 104.4(9) . . ?
F2 B1 F4 104.0(7) . . ?
F1 B1 F3 109.6(6) . . ?
F2 B1 F3 117.2(6) . . ?
F4 B1 F3 110.7(6) . . ?

loop_
_geom_bond_atom_site_label_1
_geom_bond_atom_site_label_2
_geom_bond_distance
_geom_bond_site_symmetry_2
_geom_bond_publ_flag
Ag1 O2 2.316(3) . ?
Ag1 P1 2.3881(13) . ?
Ag1 P2 2.4026(12) . ?
P1 C13 1.672(5) . ?
P1 C15 1.825(5) . ?
P2 C14 1.681(4) . ?
P2 C33 1.840(5) . ?
O1 C1 1.383(6) . ?
O1 C12 1.387(6) . ?
C1 C6 1.398(6) . ?
C1 C2 1.410(8) . ?
C2 C3 1.409(7) . ?
C2 C13 1.456(6) . ?
C3 C4 1.432(8) . ?
C4 C5 1.347(10) . ?
C5 C6 1.378(8) . ?
C6 C7 1.455(10) . ?
C7 C8 1.409(9) . ?
C7 C12 1.411(6) . ?
C8 C9 1.333(11) . ?
C9 C10 1.402(9) . ?
C10 C11 1.409(7) . ?
C11 C12 1.393(8) . ?
C11 C14 1.441(7) . ?
C15 C20 1.423(7) . ?
C15 C16 1.425(7) . ?
C16 C17 1.366(8) . ?
C16 C21 1.549(8) . ?
C17 C18 1.361(9) . ?
C18 C19 1.402(8) . ?
C18 C29 1.540(8) . ?
C19 C20 1.385(6) . ?
C20 C25 1.560(7) . ?
C21 C22 1.537(9) . ?
C21 C23 1.547(8) . ?
C21 C24 1.572(9) . ?
C25 C26 1.515(8) . ?
C25 C27 1.527(7) . ?
C25 C28 1.540(8) . ?
C29 C31 1.450(14) . ?
C29 C32 1.500(14) . ?
C29 C30 1.544(13) . ?
C33 C34 1.414(7) . ?
C33 C38 1.433(6) . ?
C34 C35 1.381(7) . ?
C34 C39 1.552(6) . ?
C35 C36 1.410(7) . ?
C36 C37 1.354(8) . ?
C36 C43 1.543(9) . ?
C37 C38 1.387(8) . ?
C38 C47 1.552(8) . ?
C39 C42 1.529(7) . ?
C39 C40 1.538(7) . ?
C39 C41 1.545(8) . ?
C43 C46 1.502(10) . ?
C43 C44 1.524(11) . ?
C43 C45 1.554(10) . ?
C47 C50 1.537(7) . ?
C47 C49 1.538(8) . ?
C47 C48 1.544(8) . ?
B1 F1 1.301(10) . ?
B1 F2 1.332(8) . ?
B1 F4 1.337(10) . ?
B1 F3 1.351(7) . ?
